data_4311633
loop_
_publ_author_name
'Akbey Dogan'
'Biprajit Sarkar'
'Axel Klein'
'Falk Lissner'
'Thomas Schleid'
'Jan Fiedler'
'Stanislav Z\'ali\<s'
'Vimal K. Jain'
'Wolfgang Kaim'

_publ_contact_author
;
    'Prof. Dr. W. Kaim'
    'Institut fuer Anorganische Chemie'
    'Universitaet Stuttgart'
    'Pfaffenwaldring 55'
    'D-70550 Stuttgart'
    'Germany'
;
_publ_contact_author_email kaim@iac.uni-stuttgart.de
_publ_contact_author_fax '049 711 685-4165'
_publ_contact_author_phone '049 711 685-4240'
_publ_section_title
;
 Complex Reduction Chemistry of (abpy)PtCl2, abpy = 2,2'-Azobispyridine:
 Formation of Cyclic [(\m,\h2:\h1-abpy)PtCl]22+ with a New Coordination
 Mode for abpy and a Near-Infrared Ligand-to-Ligand Intervalence Charge
 Transfer Absorption of the One-Electron Reduced State
;
_journal_name_full 'Inorganic Chemistry'
_journal_page_first 5973
_journal_page_last 5980
_journal_paper_doi 10.1021/ic049941t
_journal_volume 43
_journal_year 2004
_chemical_formula_sum 'C10 H8 Cl2 N4 Pt'
_chemical_formula_weight 450.19
_chemical_name_systematic
;
  ?
;
_space_group_IT_number 61
_symmetry_cell_setting orthorhombic
_symmetry_space_group_name_Hall '-P 2ac 2ab'
_symmetry_space_group_name_H-M 'P b c a'
_atom_sites_solution_hydrogens geom
_atom_sites_solution_primary direct
_atom_sites_solution_secondary difmap
_audit_creation_method SHELXL-97
_cell_angle_alpha 90.00
_cell_angle_beta 90.00
_cell_angle_gamma 90.00
_cell_formula_units_Z 8
_cell_length_a 9.200
_cell_length_b 16.633
_cell_length_c 16.176
_cell_measurement_reflns_used 25664
_cell_measurement_temperature 293(2)
_cell_measurement_theta_max 27.485
_cell_measurement_theta_min 1.018
_cell_volume 2475.310
_computing_structure_refinement 'SHELXL-97 (Sheldrick, 1997)'
_computing_structure_solution 'SHELXS-97 (Sheldrick, 1990)'
_diffrn_ambient_temperature 293(2)
_diffrn_measured_fraction_theta_full 0.883
_diffrn_measured_fraction_theta_max 0.883
_diffrn_measurement_device_type KappaCCD'
_diffrn_measurement_method CCD
_diffrn_radiation_monochromator graphite
_diffrn_radiation_source 'fine-focus sealed tube'
_diffrn_radiation_type MoK\a
_diffrn_radiation_wavelength 0.71073
_diffrn_reflns_av_R_equivalents 0.1086
_diffrn_reflns_av_sigmaI/netI 0.0409
_diffrn_reflns_limit_h_max 11
_diffrn_reflns_limit_h_min -10
_diffrn_reflns_limit_k_max 21
_diffrn_reflns_limit_k_min -21
_diffrn_reflns_limit_l_max 20
_diffrn_reflns_limit_l_min -20
_diffrn_reflns_number 32242
_diffrn_reflns_theta_full 27.44
_diffrn_reflns_theta_max 27.44
_diffrn_reflns_theta_min 3.35
_exptl_absorpt_coefficient_mu 11.750
_exptl_absorpt_correction_type
;
numerically with the help of the X-SHAPE soft ware by STOE,
based on the program HABITUS by W. Herrendorf, Univ. Giessen, 1995
;
_exptl_crystal_density_diffrn 2.416
_exptl_crystal_density_method 'not measured'
_exptl_crystal_F_000 1664
_refine_diff_density_max 1.182
_refine_diff_density_min -0.870
_refine_diff_density_rms 0.137
_refine_ls_extinction_coef 0.00037(7)
_refine_ls_extinction_expression Fc^*^=kFc[1+0.001xFc^2^\l^3^/sin(2\q)]^-1/4^
_refine_ls_extinction_method SHELXL
_refine_ls_goodness_of_fit_ref 1.147
_refine_ls_hydrogen_treatment mixed
_refine_ls_matrix_type full
_refine_ls_number_parameters 152
_refine_ls_number_reflns 2813
_refine_ls_number_restraints 0
_refine_ls_restrained_S_all 1.147
_refine_ls_R_factor_all 0.0655
_refine_ls_R_factor_gt 0.0432
_refine_ls_shift/su_max 0.001
_refine_ls_shift/su_mean 0.000
_refine_ls_structure_factor_coef Fsqd
_refine_ls_weighting_details 'w=1/[\s^2^(Fo^2^)+(0.0264P)^2^+3.7992P] where P=(Fo^2^+2Fc^2^)/3'
_refine_ls_weighting_scheme calc
_refine_ls_wR_factor_gt 0.0727
_refine_ls_wR_factor_ref 0.0792
_reflns_number_gt 2236
_reflns_number_total 2813
_reflns_threshold_expression >2sigma(I)
_cod_data_source_file ic049941tsi20040114_115012_1.cif
_cod_data_source_block c:\crystal\data\guest\ccdakdo6
_cod_depositor_comments
;
The following automatic conversions were performed:

'_refine_ls_weighting_scheme' value 'calc
w=1/[\s^2^(Fo^2^)+(0.0264P)^2^+3.7992P] where P=(Fo^2^+2Fc^2^)/3' was
changed to 'calc'. New tag '_refine_ls_weighting_details' was
created. The value of the new tag was set to
'w=1/[\s^2^(Fo^2^)+(0.0264P)^2^+3.7992P] where P=(Fo^2^+2Fc^2^)/3'.

Automatic conversion script
Id: cif_fix_values 3143 2015-03-26 13:38:13Z robertas 

The following automatic conversions were performed:
data name '_publ_contact_autor' replaced with '_publ_contact_author'
as specified in the replacement file
'/home/antanas/src/cod-tools/trunk/data/replacement-values/replacement_tags.lst'.

Automatic conversion script
Id: cif_correct_tags 4998 2017-03-02 13:24:31Z antanas 
;
_cod_original_cell_volume 2475.3
_cod_database_code 4311633

loop_
_symmetry_equiv_pos_as_xyz
'x, y, z'
'-x+1/2, -y, z+1/2'
'x+1/2, -y+1/2, -z'
'-x, y+1/2, -z+1/2'
'-x, -y, -z'
'x-1/2, y, -z-1/2'
'-x-1/2, y-1/2, z'
'x, -y-1/2, z-1/2'

loop_
_atom_site_label
_atom_site_type_symbol
_atom_site_fract_x
_atom_site_fract_y
_atom_site_fract_z
_atom_site_U_iso_or_equiv
_atom_site_adp_type
_atom_site_occupancy
_atom_site_calc_flag
_atom_site_refinement_flags
_atom_site_disorder_assembly
_atom_site_disorder_group
Pt Pt 0.45749(3) 0.389141(16) 0.016453(16) 0.03780(11) Uani 1 d . . .
Cl1 Cl 0.2558(2) 0.33390(14) -0.04373(12) 0.0587(5) Uani 1 d . . .
Cl2 Cl 0.3189(2) 0.43739(13) 0.12312(12) 0.0552(5) Uani 1 d . . .
N1 N 0.5958(7) 0.3531(4) -0.0675(3) 0.0417(14) Uani 1 d . . .
N2 N 0.6486(6) 0.4250(3) 0.0650(3) 0.0366(13) Uani 1 d . . .
N3 N 0.7326(7) 0.3596(4) -0.0546(4) 0.0474(15) Uani 1 d . . .
N4 N 0.4880(9) 0.3669(4) -0.1966(4) 0.062(2) Uani 1 d . . .
C1 C 0.7617(8) 0.3981(5) 0.0205(4) 0.0436(16) Uani 1 d . . .
C2 C 0.9038(9) 0.4108(6) 0.0440(6) 0.063(3) Uani 1 d . . .
H2A H 0.9806 0.3905 0.0130 0.076 Uiso 1 calc R . .
C3 C 0.9284(9) 0.4548(7) 0.1155(6) 0.069(3) Uani 1 d . . .
H3A H 1.0226 0.4650 0.1335 0.083 Uiso 1 calc R . .
C4 C 0.8130(9) 0.4828(5) 0.1586(5) 0.058(2) Uani 1 d . . .
H4A H 0.8287 0.5128 0.2063 0.070 Uiso 1 calc R . .
C5 C 0.6729(9) 0.4676(5) 0.1333(4) 0.0476(18) Uani 1 d . . .
H5A H 0.5951 0.4872 0.1639 0.057 Uiso 1 calc R . .
C6 C 0.5621(8) 0.3192(5) -0.1481(5) 0.0464(18) Uani 1 d . . .
C7 C 0.6080(11) 0.2429(6) -0.1663(6) 0.069(3) Uani 1 d . . .
H7A H 0.6593 0.2120 -0.1283 0.083 Uiso 1 calc R . .
C8 C 0.5737(9) 0.2142(5) -0.2442(5) 0.085(3) Uani 1 d . . .
H8A H 0.6013 0.1626 -0.2598 0.102 Uiso 1 calc R . .
C9 C 0.4999(9) 0.2618(5) -0.2976(5) 0.071(3) Uani 1 d R . .
H9A H 0.4746 0.2400 -0.3588 0.085 Uiso 1 d R . .
C10 C 0.4586(11) 0.3377(6) -0.2719(5) 0.069(3) Uani 1 d . . .
H10A H 0.4078 0.3702 -0.3088 0.083 Uiso 1 calc R . .

loop_
_atom_site_aniso_label
_atom_site_aniso_U_11
_atom_site_aniso_U_22
_atom_site_aniso_U_33
_atom_site_aniso_U_23
_atom_site_aniso_U_13
_atom_site_aniso_U_12
Pt 0.03507(16) 0.04425(17) 0.03408(16) 0.00328(12) 0.00256(11) 0.00234(13)
Cl1 0.0444(10) 0.0787(15) 0.0530(11) -0.0041(10) -0.0025(9) -0.0082(11)
Cl2 0.0459(10) 0.0669(13) 0.0527(11) -0.0077(10) 0.0151(9) -0.0007(10)
N1 0.046(3) 0.041(3) 0.038(3) 0.004(3) 0.000(3) 0.010(3)
N2 0.036(3) 0.041(3) 0.033(3) 0.009(2) 0.002(2) 0.002(3)
N3 0.043(4) 0.056(4) 0.044(3) -0.003(3) -0.002(3) 0.010(3)
N4 0.090(6) 0.049(4) 0.047(4) -0.004(3) -0.012(4) 0.007(4)
C1 0.039(4) 0.050(4) 0.041(4) 0.008(3) -0.002(3) 0.008(3)
C2 0.035(4) 0.096(7) 0.059(5) -0.001(5) 0.000(4) 0.005(4)
C3 0.041(5) 0.097(8) 0.071(6) 0.001(6) -0.008(4) -0.012(5)
C4 0.054(5) 0.071(6) 0.050(5) 0.004(4) -0.013(4) -0.010(4)
C5 0.058(5) 0.049(4) 0.036(4) 0.008(3) -0.002(3) 0.000(4)
C6 0.050(4) 0.049(5) 0.040(4) -0.006(3) 0.007(3) -0.004(4)
C7 0.088(7) 0.063(6) 0.056(5) -0.011(4) -0.003(5) 0.024(5)
C8 0.113(10) 0.063(6) 0.080(7) -0.033(6) 0.000(6) 0.000(6)
C9 0.085(7) 0.074(7) 0.052(5) -0.021(5) 0.008(5) -0.019(5)
C10 0.092(7) 0.075(6) 0.041(4) 0.002(4) -0.015(5) -0.017(6)

loop_
_atom_type_symbol
_atom_type_description
_atom_type_scat_dispersion_real
_atom_type_scat_dispersion_imag
_atom_type_scat_source
Pt Pt -1.7033 8.3905 'International Tables Vol C Tables 4.2.6.8 and 6.1.1.4'
Cl Cl 0.1484 0.1585 'International Tables Vol C Tables 4.2.6.8 and 6.1.1.4'
N N 0.0061 0.0033 'International Tables Vol C Tables 4.2.6.8 and 6.1.1.4'
C C 0.0033 0.0016 'International Tables Vol C Tables 4.2.6.8 and 6.1.1.4'
H H 0.0000 0.0000 'International Tables Vol C Tables 4.2.6.8 and 6.1.1.4'

loop_
_geom_angle_atom_site_label_1
_geom_angle_atom_site_label_2
_geom_angle_atom_site_label_3
_geom_angle
_geom_angle_site_symmetry_1
_geom_angle_site_symmetry_3
_geom_angle_publ_flag
N1 Pt N2 78.1(2) . . ?
N1 Pt Cl1 96.27(19) . . ?
N2 Pt Cl1 172.72(17) . . ?
N1 Pt Cl2 173.16(19) . . ?
N2 Pt Cl2 95.06(16) . . ?
Cl1 Pt Cl2 90.56(7) . . ?
N3 N1 C6 112.8(6) . . ?
N3 N1 Pt 120.1(5) . . ?
C6 N1 Pt 127.1(5) . . ?
C5 N2 C1 119.5(7) . . ?
C5 N2 Pt 128.9(5) . . ?
C1 N2 Pt 111.6(5) . . ?
N1 N3 C1 111.6(6) . . ?
C6 N4 C10 115.6(8) . . ?
N2 C1 C2 122.5(8) . . ?
N2 C1 N3 118.1(6) . . ?
C2 C1 N3 119.4(7) . . ?
C1 C2 C3 117.7(8) . . ?
C4 C3 C2 118.9(8) . . ?
C3 C4 C5 121.3(8) . . ?
N2 C5 C4 120.2(8) . . ?
N4 C6 C7 126.4(8) . . ?
N4 C6 N1 114.5(7) . . ?
C7 C6 N1 119.1(7) . . ?
C6 C7 C8 116.4(9) . . ?
C9 C8 C7 119.5(6) . . ?
C8 C9 C10 118.7(5) . . ?
N4 C10 C9 123.2(9) . . ?

loop_
_geom_bond_atom_site_label_1
_geom_bond_atom_site_label_2
_geom_bond_distance
_geom_bond_site_symmetry_2
_geom_bond_publ_flag
Pt N1 1.955(6) . ?
Pt N2 2.016(6) . ?
Pt Cl1 2.288(2) . ?
Pt Cl2 2.2906(18) . ?
N1 N3 1.281(8) . ?
N1 C6 1.454(9) . ?
N2 C5 1.331(9) . ?
N2 C1 1.342(9) . ?
N3 C1 1.399(10) . ?
N4 C6 1.308(10) . ?
N4 C10 1.338(11) . ?
C1 C2 1.378(11) . ?
C2 C3 1.389(13) . ?
C3 C4 1.352(12) . ?
C4 C5 1.376(10) . ?
C6 C7 1.369(11) . ?
C7 C8 1.385(11) . ?
C8 C9 1.3535 . ?
C9 C10 1.383(12) . ?

loop_
_geom_torsion_atom_site_label_1
_geom_torsion_atom_site_label_2
_geom_torsion_atom_site_label_3
_geom_torsion_atom_site_label_4
_geom_torsion
_geom_torsion_site_symmetry_1
_geom_torsion_site_symmetry_2
_geom_torsion_site_symmetry_3
_geom_torsion_site_symmetry_4
_geom_torsion_publ_flag
N2 Pt N1 N3 5.9(5) . . . . ?
Cl1 Pt N1 N3 -169.4(5) . . . . ?
Cl2 Pt N1 N3 7.2(19) . . . . ?
N2 Pt N1 C6 -172.8(6) . . . . ?
Cl1 Pt N1 C6 11.8(6) . . . . ?
Cl2 Pt N1 C6 -171.5(12) . . . . ?
N1 Pt N2 C5 175.4(6) . . . . ?
Cl1 Pt N2 C5 -144.9(10) . . . . ?
Cl2 Pt N2 C5 -4.4(6) . . . . ?
N1 Pt N2 C1 -6.8(5) . . . . ?
Cl1 Pt N2 C1 32.9(15) . . . . ?
Cl2 Pt N2 C1 173.4(4) . . . . ?
C6 N1 N3 C1 175.4(6) . . . . ?
Pt N1 N3 C1 -3.6(8) . . . . ?
C5 N2 C1 C2 1.9(11) . . . . ?
Pt N2 C1 C2 -176.1(7) . . . . ?
C5 N2 C1 N3 -174.5(6) . . . . ?
Pt N2 C1 N3 7.4(8) . . . . ?
N1 N3 C1 N2 -2.9(10) . . . . ?
N1 N3 C1 C2 -179.5(7) . . . . ?
N2 C1 C2 C3 -1.6(13) . . . . ?
N3 C1 C2 C3 174.9(8) . . . . ?
C1 C2 C3 C4 0.2(14) . . . . ?
C2 C3 C4 C5 0.6(14) . . . . ?
C1 N2 C5 C4 -1.0(10) . . . . ?
Pt N2 C5 C4 176.7(6) . . . . ?
C3 C4 C5 N2 -0.3(13) . . . . ?
C10 N4 C6 C7 -1.9(14) . . . . ?
C10 N4 C6 N1 178.5(8) . . . . ?
N3 N1 C6 N4 -118.4(8) . . . . ?
Pt N1 C6 N4 60.4(9) . . . . ?
N3 N1 C6 C7 62.0(10) . . . . ?
Pt N1 C6 C7 -119.2(8) . . . . ?
N4 C6 C7 C8 0.9(15) . . . . ?
N1 C6 C7 C8 -179.4(7) . . . . ?
C6 C7 C8 C9 0.6(11) . . . . ?
C7 C8 C9 C10 -1.0(7) . . . . ?
C6 N4 C10 C9 1.4(14) . . . . ?
C8 C9 C10 N4 0.0(12) . . . . ?
